data_7108403
loop_
_publ_author_name
'Li Qu'
'Jingui Qin'

_publ_section_title
;
 A simple nickel bis(dithiolene) complex as an excellent n-type molecular
 semiconductor for field-effect transistors
;
_journal_name_full Chem.Commun.
_journal_page_first 9965
_journal_paper_doi 10.1039/c2cc33445c
_journal_volume 48
_journal_year 2012
_chemical_formula_sum 'C18 H10 F6 Ni S4'
_chemical_formula_weight 527.21
_chemical_name_systematic
;
?
;
_space_group_IT_number 14
_symmetry_cell_setting monoclinic
_symmetry_space_group_name_Hall '-P 2ybc'
_symmetry_space_group_name_H-M 'P 1 21/c 1'
_atom_sites_solution_hydrogens geom
_atom_sites_solution_primary direct
_atom_sites_solution_secondary difmap
_audit_creation_method SHELXL-97
_cell_angle_alpha 90.00
_cell_angle_beta 91.294(2)
_cell_angle_gamma 90.00
_cell_formula_units_Z 2
_cell_length_a 11.924(2)
_cell_length_b 9.3396(16)
_cell_length_c 8.7683(15)
_cell_measurement_temperature 293(2)
_cell_volume 976.2(3)
_computing_cell_refinement 'Bruker SMART'
_computing_data_collection 'Bruker SMART'
_computing_data_reduction 'Bruker SAINT'
_computing_molecular_graphics 'Bruker SHELXTL'
_computing_publication_material 'Bruker SHELXTL'
_computing_structure_refinement 'SHELXL-97 (Sheldrick, 1997)'
_computing_structure_solution 'SHELXS-97 (Sheldrick, 1990)'
_diffrn_ambient_temperature 293(2)
_diffrn_measured_fraction_theta_full 0.996
_diffrn_measured_fraction_theta_max 0.996
_diffrn_radiation_monochromator graphite
_diffrn_radiation_source 'fine-focus sealed tube'
_diffrn_radiation_type MoK\a
_diffrn_radiation_wavelength 0.71073
_diffrn_reflns_av_R_equivalents 0.0232
_diffrn_reflns_av_sigmaI/netI 0.0254
_diffrn_reflns_limit_h_max 14
_diffrn_reflns_limit_h_min -13
_diffrn_reflns_limit_k_max 11
_diffrn_reflns_limit_k_min -11
_diffrn_reflns_limit_l_max 10
_diffrn_reflns_limit_l_min -10
_diffrn_reflns_number 5278
_diffrn_reflns_theta_full 26.00
_diffrn_reflns_theta_max 26.00
_diffrn_reflns_theta_min 2.77
_exptl_absorpt_coefficient_mu 1.479
_exptl_absorpt_correction_T_max 0.7272
_exptl_absorpt_correction_T_min 0.6736
_exptl_absorpt_correction_type multi-scan
_exptl_absorpt_process_details SADABS
_exptl_crystal_density_diffrn 1.794
_exptl_crystal_density_method 'not measured'
_exptl_crystal_description block
_exptl_crystal_F_000 528
_exptl_crystal_size_max 0.29
_exptl_crystal_size_mid 0.28
_exptl_crystal_size_min 0.23
_refine_diff_density_max 1.414
_refine_diff_density_min -0.879
_refine_diff_density_rms 0.156
_refine_ls_extinction_coef 0.024(4)
_refine_ls_extinction_expression Fc^*^=kFc[1+0.001xFc^2^\l^3^/sin(2\q)]^-1/4^
_refine_ls_extinction_method SHELXL
_refine_ls_goodness_of_fit_ref 1.063
_refine_ls_hydrogen_treatment constr
_refine_ls_matrix_type full
_refine_ls_number_parameters 134
_refine_ls_number_reflns 1918
_refine_ls_number_restraints 0
_refine_ls_restrained_S_all 1.063
_refine_ls_R_factor_all 0.0656
_refine_ls_R_factor_gt 0.0604
_refine_ls_shift/su_max 0.010
_refine_ls_shift/su_mean 0.001
_refine_ls_structure_factor_coef Fsqd
_refine_ls_weighting_details 'calc w=1/[\s^2^(Fo^2^)+(0.1091P)^2^+1.8609P] where P=(Fo^2^+2Fc^2^)/3'
_refine_ls_weighting_scheme calc
_refine_ls_wR_factor_gt 0.1688
_refine_ls_wR_factor_ref 0.1760
_reflns_number_gt 1684
_reflns_number_total 1918
_reflns_threshold_expression >2sigma(I)
_cod_data_source_file c2cc33445c.txt
_cod_data_source_block 1
_cod_original_sg_symbol_H-M P2(1)/c
_cod_database_code 7108403

loop_
_symmetry_equiv_pos_as_xyz
'x, y, z'
'-x, y+1/2, -z+1/2'
'-x, -y, -z'
'x, -y-1/2, z-1/2'

loop_
_atom_site_label
_atom_site_type_symbol
_atom_site_fract_x
_atom_site_fract_y
_atom_site_fract_z
_atom_site_U_iso_or_equiv
_atom_site_adp_type
_atom_site_occupancy
_atom_site_symmetry_multiplicity
_atom_site_calc_flag
_atom_site_refinement_flags
C1 C 0.2981(4) 0.5323(5) 0.4240(5) 0.0406(10) Uani 1 1 d .
C2 C 0.2843(5) 0.6469(6) 0.5222(6) 0.0591(13) Uani 1 1 d .
H2 H 0.3259 0.7301 0.5087 0.071 Uiso 1 1 calc R
C3 C 0.2096(5) 0.6390(6) 0.6395(6) 0.0589(13) Uani 1 1 d .
H3 H 0.2012 0.7163 0.7050 0.071 Uiso 1 1 calc R
C4 C 0.1476(5) 0.5171(6) 0.6597(6) 0.0496(12) Uani 1 1 d .
C5 C 0.1589(4) 0.4022(5) 0.5606(6) 0.0492(11) Uani 1 1 d .
H5 H 0.1164 0.3198 0.5737 0.059 Uiso 1 1 calc R
C6 C 0.2328(4) 0.4107(5) 0.4434(5) 0.0459(10) Uani 1 1 d .
H6 H 0.2392 0.3343 0.3762 0.055 Uiso 1 1 calc R
C7 C 0.0700(5) 0.5055(6) 0.7906(6) 0.0577(14) Uani 1 1 d .
C8 C 0.4808(4) 0.6121(6) 0.3200(5) 0.0503(12) Uani 1 1 d .
H8 H 0.4966 0.6585 0.4119 0.060 Uiso 1 1 calc R
C9 C 0.3812(4) 0.5410(5) 0.3016(5) 0.0406(10) Uani 1 1 d .
F1 F 0.0472(11) 0.6187(7) 0.8524(13) 0.282(8) Uani 1 1 d .
F2 F -0.0246(5) 0.4567(15) 0.7560(8) 0.219(5) Uani 1 1 d .
F3 F 0.1026(6) 0.4250(11) 0.8903(7) 0.196(4) Uani 1 1 d .
Ni1 Ni 0.5000 0.5000 0.0000 0.0372(3) Uani 1 2 d S
S1 S 0.35500(9) 0.45814(13) 0.13111(12) 0.0414(4) Uani 1 1 d .
S2 S 0.57576(10) 0.61805(15) 0.18046(13) 0.0513(4) Uani 1 1 d .

loop_
_atom_site_aniso_label
_atom_site_aniso_U_11
_atom_site_aniso_U_22
_atom_site_aniso_U_33
_atom_site_aniso_U_23
_atom_site_aniso_U_13
_atom_site_aniso_U_12
C1 0.044(2) 0.041(2) 0.037(2) 0.0013(18) 0.0084(18) 0.0021(18)
C2 0.076(3) 0.047(3) 0.056(3) -0.008(2) 0.027(3) -0.009(3)
C3 0.070(3) 0.056(3) 0.052(3) -0.013(2) 0.024(2) -0.003(3)
C4 0.051(3) 0.058(3) 0.041(3) 0.003(2) 0.013(2) 0.008(2)
C5 0.052(3) 0.046(3) 0.050(3) 0.000(2) 0.014(2) -0.003(2)
C6 0.049(2) 0.044(2) 0.045(2) -0.0042(19) 0.0125(19) -0.002(2)
C7 0.055(3) 0.075(4) 0.043(3) 0.004(2) 0.018(2) 0.013(3)
C8 0.058(3) 0.057(3) 0.037(2) -0.009(2) 0.009(2) -0.012(2)
C9 0.051(2) 0.037(2) 0.035(2) -0.0007(17) 0.0107(18) 0.0009(18)
F1 0.452(16) 0.103(5) 0.305(11) -0.045(6) 0.337(13) -0.038(7)
F2 0.067(3) 0.493(17) 0.100(4) 0.007(7) 0.043(3) -0.032(6)
F3 0.156(5) 0.325(11) 0.111(4) 0.117(6) 0.091(4) 0.110(7)
Ni1 0.0413(5) 0.0381(5) 0.0325(5) -0.0001(3) 0.0081(3) -0.0031(3)
S1 0.0432(6) 0.0449(7) 0.0365(6) -0.0033(4) 0.0091(4) -0.0073(5)
S2 0.0482(7) 0.0642(8) 0.0420(6) -0.0098(5) 0.0110(5) -0.0188(5)

loop_
_atom_type_symbol
_atom_type_description
_atom_type_scat_dispersion_real
_atom_type_scat_dispersion_imag
_atom_type_scat_source
C C 0.0033 0.0016 'International Tables Vol C Tables 4.2.6.8 and 6.1.1.4'
H H 0.0000 0.0000 'International Tables Vol C Tables 4.2.6.8 and 6.1.1.4'
F F 0.0171 0.0103 'International Tables Vol C Tables 4.2.6.8 and 6.1.1.4'
S S 0.1246 0.1234 'International Tables Vol C Tables 4.2.6.8 and 6.1.1.4'
Ni Ni 0.3393 1.1124 'International Tables Vol C Tables 4.2.6.8 and 6.1.1.4'

loop_
_geom_angle_atom_site_label_1
_geom_angle_atom_site_label_2
_geom_angle_atom_site_label_3
_geom_angle
_geom_angle_site_symmetry_1
_geom_angle_site_symmetry_3
C2 C1 C6 118.7(4) . .
C2 C1 C9 120.0(4) . .
C6 C1 C9 121.3(4) . .
C3 C2 C1 120.7(5) . .
C3 C2 H2 119.7 . .
C1 C2 H2 119.7 . .
C4 C3 C2 120.1(5) . .
C4 C3 H3 120.0 . .
C2 C3 H3 120.0 . .
C3 C4 C5 120.0(5) . .
C3 C4 C7 120.3(5) . .
C5 C4 C7 119.6(5) . .
C6 C5 C4 119.8(5) . .
C6 C5 H5 120.1 . .
C4 C5 H5 120.1 . .
C5 C6 C1 120.7(4) . .
C5 C6 H6 119.6 . .
C1 C6 H6 119.6 . .
F3 C7 F1 106.7(9) . .
F3 C7 F2 102.9(8) . .
F1 C7 F2 102.5(9) . .
F3 C7 C4 113.9(5) . .
F1 C7 C4 115.2(5) . .
F2 C7 C4 114.3(6) . .
C9 C8 S2 121.7(4) . .
C9 C8 H8 119.1 . .
S2 C8 H8 119.1 . .
C8 C9 C1 122.4(4) . .
C8 C9 S1 117.7(3) . .
C1 C9 S1 119.9(4) . .
S2 Ni1 S2 180 3_665 .
S2 Ni1 S1 88.28(4) 3_665 .
S2 Ni1 S1 91.72(4) . .
S2 Ni1 S1 91.72(4) 3_665 3_665
S2 Ni1 S1 88.28(4) . 3_665
S1 Ni1 S1 180.0 . 3_665
C9 S1 Ni1 104.72(17) . .
C8 S2 Ni1 104.10(17) . .

loop_
_geom_bond_atom_site_label_1
_geom_bond_atom_site_label_2
_geom_bond_distance
_geom_bond_site_symmetry_2
C1 C2 1.386(7) .
C1 C6 1.390(7) .
C1 C9 1.480(6) .
C2 C3 1.378(7) .
C2 H2 0.9300 .
C3 C4 1.371(8) .
C3 H3 0.9300 .
C4 C5 1.389(7) .
C4 C7 1.495(7) .
C5 C6 1.371(6) .
C5 H5 0.9300 .
C6 H6 0.9300 .
C7 F3 1.210(8) .
C7 F1 1.221(8) .
C7 F2 1.247(10) .
C8 C9 1.367(7) .
C8 S2 1.686(5) .
C8 H8 0.9300 .
C9 S1 1.706(4) .
Ni1 S2 2.1144(12) 3_665
Ni1 S2 2.1144(12) .
Ni1 S1 2.1339(11) .
Ni1 S1 2.1339(11) 3_665

loop_
_geom_torsion_atom_site_label_1
_geom_torsion_atom_site_label_2
_geom_torsion_atom_site_label_3
_geom_torsion_atom_site_label_4
_geom_torsion
_geom_torsion_site_symmetry_1
C6 C1 C2 C3 1.9(8) .
C9 C1 C2 C3 -178.1(5) .
C1 C2 C3 C4 -0.3(9) .
C2 C3 C4 C5 -0.9(9) .
C2 C3 C4 C7 177.4(5) .
C3 C4 C5 C6 0.5(8) .
C7 C4 C5 C6 -177.8(5) .
C4 C5 C6 C1 1.1(8) .
C2 C1 C6 C5 -2.3(8) .
C9 C1 C6 C5 177.7(4) .
C3 C4 C7 F3 -107.6(9) .
C5 C4 C7 F3 70.7(10) .
C3 C4 C7 F1 16.2(13) .
C5 C4 C7 F1 -165.5(10) .
C3 C4 C7 F2 134.5(8) .
C5 C4 C7 F2 -47.2(10) .
S2 C8 C9 C1 178.7(4) .
S2 C8 C9 S1 -0.3(6) .
C2 C1 C9 C8 34.8(7) .
C6 C1 C9 C8 -145.2(5) .
C2 C1 C9 S1 -146.1(5) .
C6 C1 C9 S1 33.9(6) .
C8 C9 S1 Ni1 0.1(4) .
C1 C9 S1 Ni1 -179.0(3) .
S2 Ni1 S1 C9 -179.93(17) 3_665
S2 Ni1 S1 C9 0.07(17) .
S1 Ni1 S1 C9 17.8(11) 3_665
C9 C8 S2 Ni1 0.4(5) .
S2 Ni1 S2 C8 -100(25) 3_665
S1 Ni1 S2 C8 -0.2(2) .
S1 Ni1 S2 C8 179.8(2) 3_665
